data_4112977
loop_
_publ_author_name
'Weidong Li'
'Xiaochun Zhang'
'Auke Meetsma'
'Bart Hessen'

_publ_contact_author_address
;
     Crystal Structure Center,
     Inorganic Solid State Chemistry Laboratory
     Chemical Physics,
     Materials Science Center,
     Groningen University,
     Nijenborgh 4,
     NL-9747 AG Groningen,
     The Netherlands.
;
_publ_contact_author_email A.Meetsma@fwn.rug.nl
_publ_contact_author_fax '+31 50 3634441'
_publ_contact_author_name
;
   Drs. A. Meetsma
;
_publ_contact_author_phone '+31 50 3634368'
_publ_section_title
;
 Palladium-Catalyzed Copolymerization of Ethene with Acrolein Dimethyl
 Acetal: Catalyst Action and Deactivation
;
_journal_name_full 'Journal of the American Chemical Society'
_journal_page_first 12246
_journal_page_last 12247
_journal_paper_doi 10.1021/ja045948y
_journal_volume 126
_journal_year 2004
_chemical_compound_source 'see text'
_chemical_formula_moiety 'C32 H47 N2 O Pd, C32 H12 B F24'
_chemical_formula_sum 'C64 H59 B F24 N2 O Pd'
_chemical_formula_weight 1445.37
_chemical_name_systematic ' ?'
_space_group_IT_number 15
_symmetry_cell_setting monoclinic
_symmetry_Int_Tables_number 15
_symmetry_space_group_name_Hall '-C 2yc'
_symmetry_space_group_name_H-M 'C 1 2/c 1'
_atom_sites_solution_hydrogens geom
_atom_sites_solution_primary heavy
_atom_sites_solution_secondary difmap
_audit_creation_date '2003-11-05  14:32:54'
_audit_creation_method
;
 PLATON <TABLE ACC> option
 SHELXL97-2 & Manual Editing
;
_cell_angle_alpha 90
_cell_angle_beta 115.522(1)
_cell_angle_gamma 90
_cell_formula_units_Z 4
_cell_length_a 21.9494(9)
_cell_length_b 12.8691(5)
_cell_length_c 25.207(1)
_cell_measurement_reflns_used 7624
_cell_measurement_temperature 100(1)
_cell_measurement_theta_max 28.02
_cell_measurement_theta_min 2.27
_cell_volume 6425.4(4)
_computing_cell_refinement 'SAINT, Bruker Version 6.02A, 2000'
_computing_data_collection 'SMART, Bruker Version 5.624, 2001'
_computing_data_reduction 'XPREP, Bruker Version 5.1/NT, 2000'
_computing_molecular_graphics
;
 PLUTO (Meetsma, 2003)
 PLATON (Spek, 1994)
;
_computing_publication_material 'PLATON (Spek, 1990)'
_computing_structure_refinement 'SHELXL-97 (Sheldrick, 1997)'
_computing_structure_solution
;
 DIRDIF-99 (Beurskens et al., 1999)
;
_diffrn_ambient_temperature 100(1)
_diffrn_detector_area_resol_mean '4096x4096 / 62x62 (binned 512)'
_diffrn_measured_fraction_theta_full 0.997
_diffrn_measured_fraction_theta_max 0.990
_diffrn_measurement_device_type
;
  Bruker Smart Apex
;
_diffrn_measurement_method 'phi and omega scans'
_diffrn_radiation_detector
;
  CCD area-detector
;
_diffrn_radiation_monochromator 'parallel mounted graphite'
_diffrn_radiation_source 'fine focus sealed Siemens Mo tube '
_diffrn_radiation_type MoK\a
_diffrn_radiation_wavelength 0.71073
_diffrn_reflns_av_R_equivalents 0.0255
_diffrn_reflns_av_sigmaI/netI 0.0454
_diffrn_reflns_limit_h_max 29
_diffrn_reflns_limit_h_min -28
_diffrn_reflns_limit_k_max 17
_diffrn_reflns_limit_k_min -17
_diffrn_reflns_limit_l_max 30
_diffrn_reflns_limit_l_min -33
_diffrn_reflns_number 29109
_diffrn_reflns_reduction_process
;
 Intensity data were corrected for Lorentz and polarization
  effects, decay and absorption and reduced to F~o~^2^
  using SAINT (Bruker, 2000) and SADABS (Sheldrick, 2001)
;
_diffrn_reflns_theta_full 25.00
_diffrn_reflns_theta_max 28.28
_diffrn_reflns_theta_min 2.28
_exptl_absorpt_coefficient_mu 0.401
_exptl_absorpt_correction_T_max 0.9386
_exptl_absorpt_correction_T_min 0.8912
_exptl_absorpt_correction_type multi-scan
_exptl_absorpt_process_details '(SADABS, Sheldrick, Bruker, 2000))'
_exptl_crystal_colour red
_exptl_crystal_density_diffrn 1.494
_exptl_crystal_description block
_exptl_crystal_F_000 2928
_exptl_crystal_size_max 0.34
_exptl_crystal_size_mid 0.33
_exptl_crystal_size_min 0.16
_refine_diff_density_max 0.867
_refine_diff_density_min -0.733
_refine_diff_density_rms 0.076
_refine_ls_extinction_method none
_refine_ls_goodness_of_fit_ref 1.036
_refine_ls_hydrogen_treatment constr
_refine_ls_matrix_type full
_refine_ls_number_parameters 597
_refine_ls_number_reflns 7900
_refine_ls_number_restraints 55
_refine_ls_restrained_S_all 1.102
_refine_ls_R_factor_all 0.0822
_refine_ls_R_factor_gt 0.0675
_refine_ls_shift/su_max 0.17
_refine_ls_shift/su_mean 0.013
_refine_ls_structure_factor_coef Fsqd
_refine_ls_weighting_details 'calc w=1/[\s^2^(Fo^2^)+(0.0838P)^2^+17.3084P] where P=(Fo^2^+2Fc^2^)/3'
_refine_ls_weighting_scheme calc
_refine_ls_wR_factor_gt 0.1757
_refine_ls_wR_factor_ref 0.1874
_reflns_number_gt 6294
_reflns_number_total 7900
_reflns_threshold_expression I>2\s(I)
_cod_data_source_file ja045948ysi20040707_111911.cif
_cod_data_source_block global
_cod_original_sg_symbol_H-M 'C 2/c'
_cod_database_code 4112977
_vrn_publ_code_squeezed_elec 0.0
_vrn_publ_code_void_volume 37.7
_vrn_publ_code_frame_time_sec 10.0
_vrn_publ_code_meas_time_hour 8.0

loop_
_symmetry_equiv_pos_as_xyz
x,y,z
-x,y,1/2-z
-x,-y,-z
x,-y,1/2+z
1/2+x,1/2+y,z
1/2-x,1/2+y,1/2-z
1/2-x,1/2-y,-z
1/2+x,1/2-y,1/2+z

loop_
_atom_site_aniso_label
_atom_site_aniso_U_11
_atom_site_aniso_U_22
_atom_site_aniso_U_33
_atom_site_aniso_U_23
_atom_site_aniso_U_13
_atom_site_aniso_U_12
PD112 0.0274(3) 0.0445(3) 0.0244(2) -0.0010(2) 0.0111(2) 0.0038(2)
O112 0.084(8) 0.42(3) 0.172(13) 0.130(15) 0.059(8) -0.015(11)
N111 0.027(3) 0.042(3) 0.029(3) -0.005(2) 0.014(2) 0.003(2)
N121 0.033(3) 0.034(3) 0.029(3) -0.006(2) 0.016(2) -0.001(2)
C1131 0.026(3) 0.046(3) 0.033(3) 0.002(2) 0.020(3) 0.001(2)
C1141 0.022(4) 0.063(7) 0.060(7) 0.007(4) 0.019(4) 0.001(4)
C1151 0.045(4) 0.047(4) 0.049(4) 0.006(3) 0.029(3) -0.003(3)
C1161 0.060(6) 0.054(5) 0.036(4) 0.030(3) 0.038(4) 0.017(4)
C1172 0.131(16) 0.064(10) 0.182(19) 0.027(11) -0.081(13) 0.011(10)
C1182 0.038(5) 0.32(2) 0.095(9) 0.125(13) 0.015(5) 0.022(9)
C1192 0.039(5) 0.072(9) 0.058(7) -0.008(6) 0.018(4) -0.013(4)
C1202 0.095(9) 0.107(9) 0.154(13) 0.011(9) 0.075(9) -0.011(7)
C11 0.079(3) 0.0537(19) 0.051(2) -0.0149(16) 0.048(2) -0.0222(18)
C12 0.0521(19) 0.062(2) 0.0384(16) -0.0143(15) 0.0283(15) -0.0162(16)
C13 0.054(2) 0.081(3) 0.0379(17) -0.0122(17) 0.0274(16) -0.0201(19)
C14 0.065(2) 0.083(3) 0.048(2) -0.0097(19) 0.0318(19) -0.034(2)
C15 0.067(2) 0.060(2) 0.0423(19) -0.0106(16) 0.0220(17) -0.0245(18)
C16 0.062(2) 0.0469(17) 0.0340(16) -0.0058(13) 0.0237(15) -0.0088(15)
C17 0.068(2) 0.073(3) 0.059(2) -0.031(2) 0.047(2) -0.027(2)
C18 0.151(5) 0.066(3) 0.090(4) -0.035(3) 0.074(4) -0.025(3)
C19 0.108(4) 0.114(4) 0.059(3) -0.048(3) 0.053(3) -0.052(3)
C110 0.089(3) 0.0474(18) 0.0428(19) -0.0121(15) 0.037(2) -0.0065(18)
C111 0.139(5) 0.107(4) 0.067(3) -0.019(3) 0.040(3) 0.045(4)
C112 0.129(4) 0.081(3) 0.044(2) -0.026(2) 0.041(3) -0.031(3)
F2104 0.155(10) 0.082(5) 0.044(4) -0.026(3) -0.013(5) 0.022(6)
F2114 0.146(9) 0.183(10) 0.026(3) 0.013(5) 0.017(4) 0.108(9)
F2124 0.147(10) 0.256(17) 0.078(7) 0.087(9) 0.001(5) -0.078(10)
F214 0.141(8) 0.051(4) 0.066(4) 0.000(3) 0.049(5) -0.045(4)
F224 0.46(3) 0.071(7) 0.128(11) -0.004(7) 0.125(14) -0.073(12)
F234 0.208(15) 0.29(2) 0.192(14) 0.103(13) 0.006(10) -0.186(15)
F244 0.021(2) 0.252(9) 0.041(3) -0.056(4) -0.002(2) -0.028(4)
F254 0.043(3) 0.111(5) 0.035(2) -0.033(3) 0.0016(19) 0.004(3)
F264 0.023(2) 0.105(5) 0.060(3) 0.015(3) -0.001(2) -0.004(2)
F274 0.049(3) 0.079(4) 0.109(6) -0.032(4) 0.031(3) 0.016(3)
F284 0.188(12) 0.051(5) 0.112(7) 0.032(5) 0.113(8) 0.056(5)
F294 0.046(2) 0.036(2) 0.073(3) -0.017(2) 0.027(2) 0.002(2)
C21 0.0322(13) 0.0472(15) 0.0236(12) -0.0078(11) 0.0143(11) -0.0074(12)
C22 0.0536(18) 0.0544(18) 0.0260(14) -0.0087(13) 0.0198(13) -0.0192(15)
C23 0.082(3) 0.087(3) 0.0358(18) -0.0168(18) 0.0313(19) -0.051(2)
C24 0.061(2) 0.148(5) 0.0379(19) -0.025(2) 0.0281(19) -0.063(3)
C25 0.0310(16) 0.142(4) 0.0287(16) -0.015(2) 0.0151(14) -0.020(2)
C26 0.0287(14) 0.075(2) 0.0301(14) -0.0058(14) 0.0138(12) -0.0023(14)
C27 0.164(6) 0.101(4) 0.059(3) -0.017(3) 0.047(4) -0.093(4)
C28 0.0296(19) 0.217(7) 0.044(2) -0.002(3) 0.0116(17) -0.009(3)
C29 0.0274(12) 0.0374(13) 0.0271(12) -0.0022(10) 0.0121(10) -0.0041(10)
C210 0.0352(14) 0.0454(16) 0.0335(14) 0.0019(12) 0.0163(12) 0.0047(12)
C211 0.0510(18) 0.0464(17) 0.0482(18) 0.0008(14) 0.0298(16) 0.0104(14)
C212 0.0563(19) 0.0461(17) 0.0409(17) -0.0090(13) 0.0295(15) -0.0035(15)
C213 0.0468(16) 0.0420(15) 0.0289(14) -0.0066(12) 0.0187(13) -0.0071(13)
C214 0.0367(14) 0.0359(14) 0.0267(13) -0.0029(10) 0.0122(11) -0.0042(11)
C215 0.079(3) 0.079(3) 0.063(3) 0.003(2) 0.037(2) 0.040(3)
C216 0.079(3) 0.058(2) 0.0296(16) -0.0085(15) 0.0193(17) 0.002(2)
B2 0.0266(18) 0.034(2) 0.0249(19) 0.0000 0.0103(16) 0.0000
F273 0.105(7) 0.133(9) 0.131(10) 0.026(7) 0.056(6) 0.091(6)
F283 0.131(9) 0.047(4) 0.126(9) 0.007(5) 0.040(7) 0.046(5)
F293 0.271(17) 0.273(17) 0.105(8) 0.027(9) 0.106(10) 0.213(14)
F223 0.101(5) 0.080(6) 0.070(5) -0.041(4) 0.036(4) -0.057(4)
F233 0.194(11) 0.110(6) 0.102(6) -0.051(5) 0.119(8) -0.108(7)
F243 0.194(14) 0.57(3) 0.098(9) -0.195(15) -0.093(9) 0.263(19)
F2103 0.152(10) 0.102(7) 0.025(4) -0.008(3) 0.043(6) 0.039(6)
F2113 0.058(4) 0.185(10) 0.052(4) 0.026(6) -0.004(3) -0.008(5)
F2123 0.180(11) 0.040(3) 0.029(3) 0.0020(19) 0.033(5) 0.008(4)
F213 0.202(14) 0.062(7) 0.109(9) 0.007(5) -0.025(8) -0.063(6)
F253 0.118(8) 0.097(7) 0.38(2) 0.099(9) 0.159(12) 0.040(6)
F263 0.041(3) 0.113(7) 0.224(11) 0.097(8) -0.033(4) -0.020(4)

loop_
_atom_site_label
_atom_site_type_symbol
_atom_site_thermal_displace_type
_atom_site_fract_x
_atom_site_fract_y
_atom_site_fract_z
_atom_site_occupancy
_atom_site_U_iso_or_equiv
PD112 Pd Uani 0.19815(3) 0.78428(5) -0.04838(2) 0.500 0.0321(2)
O112 O Uani 0.0501(6) 0.7395(16) -0.0876(7) 0.500 0.224(11)
N111 N Uani 0.3052(3) 0.7893(4) -0.0071(2) 0.500 0.0320(17)
N121 N Uani 0.2248(2) 0.6872(4) 0.0267(2) 0.500 0.0311(17)
C11 C Uani 0.3338(2) 0.8613(3) -0.03420(16) 1.000 0.0542(14)
C12 C Uani 0.34396(18) 0.8271(3) -0.08278(15) 1.000 0.0477(11)
C13 C Uani 0.38598(19) 0.8881(3) -0.09809(15) 1.000 0.0550(13)
C14 C Uani 0.4140(2) 0.9779(4) -0.06852(17) 1.000 0.0627(14)
C15 C Uani 0.4018(2) 1.0095(3) -0.02166(16) 1.000 0.0570(11)
C16 C Uani 0.36196(19) 0.9521(3) -0.00311(14) 1.000 0.0466(10)
C17 C Uani 0.3125(2) 0.7270(3) -0.11518(18) 1.000 0.0597(14)
C18 C Uani 0.3484(3) 0.6322(4) -0.0788(3) 1.000 0.095(2)
C19 C Uani 0.3114(3) 0.7195(5) -0.1756(2) 1.000 0.088(2)
C110 C Uani 0.3477(2) 0.9877(3) 0.04785(16) 1.000 0.0567(13)
C111 C Uani 0.2892(3) 1.0641(5) 0.0265(3) 1.000 0.106(2)
C112 C Uani 0.4095(3) 1.0330(4) 0.09833(19) 1.000 0.0834(18)
C1131 C Uani 0.3338(3) 0.7367(4) 0.0405(2) 0.500 0.0324(17)
C1141 C Uani 0.4093(3) 0.7347(10) 0.0779(6) 0.500 0.048(4)
C1151 C Uani 0.2878(3) 0.6746(5) 0.0598(3) 0.500 0.044(2)
C1161 C Uani 0.3250(5) 0.6113(8) 0.1150(3) 0.500 0.044(3)
C1172 C Uani 0.1721(11) 0.8885(15) -0.1288(10) 0.500 0.178(9)
C1182 C Uani 0.1145(5) 0.8206(18) -0.1288(6) 0.500 0.156(7)
C1192 C Uani 0.0904(6) 0.7966(12) -0.0926(6) 0.500 0.057(4)
C1202 C Uani 0.0149(7) 0.7218(11) -0.0617(7) 0.500 0.111(6)
H13 H Uiso 0.39557 0.86701 -0.12981 1.000 0.0657
H14 H Uiso 0.44201 1.01882 -0.08036 1.000 0.0749
H15 H Uiso 0.42135 1.07233 -0.00185 1.000 0.0680
H17 H Uiso 0.26468 0.72506 -0.12055 1.000 0.0720
H18 H Uiso 0.39630 0.63432 -0.07058 1.000 0.1412
H18' H Uiso 0.32785 0.56882 -0.10067 1.000 0.1412
H18" H Uiso 0.34422 0.63270 -0.04159 1.000 0.1412
H19 H Uiso 0.35781 0.71631 -0.17165 1.000 0.1314
H19' H Uiso 0.28868 0.78063 -0.19891 1.000 0.1314
H19" H Uiso 0.28704 0.65656 -0.19542 1.000 0.1314
H110 H Uiso 0.33336 0.92528 0.06325 1.000 0.0680
H111 H Uiso 0.27797 1.08198 0.05906 1.000 0.1586
H111' H Uiso 0.24978 1.03244 -0.00538 1.000 0.1586
H111" H Uiso 0.30200 1.12723 0.01203 1.000 0.1586
H112 H Uiso 0.42216 1.09834 0.08575 1.000 0.1250
H112' H Uiso 0.44702 0.98364 0.10991 1.000 0.1250
H112" H Uiso 0.39915 1.04627 0.13186 1.000 0.1250
H1172 H Uiso 0.16935 0.96420 -0.12330 0.500 0.2135
H1172' H Uiso 0.19129 0.86934 -0.15652 0.500 0.2135
H1182 H Uiso 0.09037 0.78766 -0.16571 0.500 0.1858
H1192 H Uiso 0.11127 0.83774 -0.05818 0.500 0.0689
H1202 H Uiso 0.04210 0.68729 -0.02425 0.500 0.1666
H1202' H Uiso -0.02278 0.67655 -0.08603 0.500 0.1666
H1202" H Uiso -0.00284 0.78733 -0.05434 0.500 0.1666
H11411 H Uiso 0.41655 0.75681 0.11630 0.500 0.021(14)
H11421 H Uiso 0.41961 0.65788 0.07695 0.500 0.06(3)
H11431 H Uiso 0.43586 0.77423 0.06154 0.500 3(3)
H11611 H Uiso 0.35478 0.56183 0.10654 0.500 0.037(18)
H11621 H Uiso 0.35382 0.65942 0.14758 0.500 0.032(17)
H11631 H Uiso 0.29662 0.57086 0.12902 0.500 0.10(4)
F213 F Uani 0.4244(5) -0.0776(11) 0.2987(5) 0.484(7) 0.157(6)
F214 F Uani 0.4243(4) -0.0564(9) 0.3050(3) 0.516(7) 0.084(3)
F223 F Uani 0.3514(4) -0.1061(9) 0.2125(4) 0.484(7) 0.084(3)
F224 F Uani 0.3738(9) -0.1104(9) 0.2185(5) 0.516(7) 0.220(11)
F233 F Uani 0.3209(5) -0.0481(9) 0.2754(4) 0.484(7) 0.116(5)
F234 F Uani 0.3184(5) -0.0710(14) 0.2656(7) 0.516(7) 0.258(10)
F243 F Uani 0.2095(6) 0.2303(13) 0.0870(4) 0.484(7) 0.342(11)
F244 F Uani 0.1979(3) 0.1760(6) 0.1113(2) 0.516(7) 0.110(3)
F253 F Uani 0.2020(6) 0.2800(8) 0.1618(6) 0.484(7) 0.180(8)
F254 F Uani 0.2179(3) 0.3023(6) 0.1666(2) 0.516(7) 0.068(2)
F263 F Uani 0.2506(3) 0.3729(7) 0.1271(5) 0.484(7) 0.158(4)
F264 F Uani 0.2474(2) 0.2957(5) 0.0936(2) 0.516(7) 0.069(2)
F273 F Uani 0.3488(4) 0.5788(9) 0.2772(5) 0.484(7) 0.121(5)
F274 F Uani 0.3474(3) 0.5937(8) 0.2962(4) 0.516(7) 0.080(3)
F283 F Uani 0.4287(8) 0.6789(10) 0.2889(6) 0.484(7) 0.107(4)
F284 F Uani 0.4226(8) 0.6624(9) 0.2769(5) 0.516(7) 0.100(5)
F293 F Uani 0.4007(7) 0.6515(11) 0.3587(4) 0.484(7) 0.208(8)
F294 F Uani 0.4289(3) 0.6761(4) 0.3629(3) 0.516(7) 0.0512(14)
F2103 F Uani 0.5496(6) 0.4158(7) 0.5040(4) 0.484(7) 0.091(4)
F2104 F Uani 0.5820(6) 0.4357(8) 0.5078(5) 0.516(7) 0.113(4)
F2113 F Uani 0.6308(3) 0.3849(11) 0.4844(4) 0.484(7) 0.108(4)
F2114 F Uani 0.6214(6) 0.3103(11) 0.4814(3) 0.516(7) 0.125(5)
F2123 F Uani 0.5622(6) 0.2670(4) 0.4783(3) 0.484(7) 0.087(4)
F2124 F Uani 0.5282(6) 0.2982(12) 0.4845(5) 0.516(7) 0.177(7)
C21 C Uani 0.43126(14) 0.2211(2) 0.22971(12) 1.000 0.0335(8)
C22 C Uani 0.42953(18) 0.1227(3) 0.25189(13) 1.000 0.0437(10)
C23 C Uani 0.3693(2) 0.0683(4) 0.23552(16) 1.000 0.0662(15)
C24 C Uani 0.3083(2) 0.1112(5) 0.19742(17) 1.000 0.0799(19)
C25 C Uani 0.30851(17) 0.2088(4) 0.17668(15) 1.000 0.0664(15)
C26 C Uani 0.36858(15) 0.2634(3) 0.19181(13) 1.000 0.0442(9)
C27 C Uani 0.3697(3) -0.0401(4) 0.2564(2) 1.000 0.108(3)
C28 C Uani 0.24302(19) 0.2614(5) 0.13758(18) 1.000 0.098(3)
C29 C Uani 0.49958(13) 0.3633(2) 0.30307(12) 1.000 0.0305(7)
C210 C Uani 0.46088(15) 0.4542(2) 0.29072(13) 1.000 0.0375(8)
C211 C Uani 0.45496(18) 0.5131(3) 0.33438(16) 1.000 0.0456(10)
C212 C Uani 0.48829(18) 0.4847(3) 0.39275(15) 1.000 0.0448(10)
C213 C Uani 0.52730(16) 0.3954(2) 0.40640(13) 1.000 0.0384(9)
C214 C Uani 0.53246(15) 0.3361(2) 0.36235(12) 1.000 0.0336(8)
C215 C Uani 0.4123(2) 0.6095(4) 0.31720(18) 1.000 0.0714(17)
C216 C Uani 0.5659(2) 0.3629(3) 0.46893(14) 1.000 0.0570(13)
B2 B Uani 0.50000 0.2906(3) 0.25000 1.000 0.0288(11)
H22 H Uiso 0.47051 0.09181 0.27890 1.000 0.0525
H24 H Uiso 0.26738 0.07361 0.18601 1.000 0.0959
H26 H Uiso 0.36703 0.33094 0.17607 1.000 0.0531
H210 H Uiso 0.43783 0.47637 0.25102 1.000 0.0450
H212 H Uiso 0.48455 0.52520 0.42271 1.000 0.0537
H214 H Uiso 0.55929 0.27491 0.37302 1.000 0.0403

loop_
_atom_type_symbol
_atom_type_description
_atom_type_scat_dispersion_real
_atom_type_scat_dispersion_imag
_atom_type_scat_source
Pd Pd -0.9988 1.0072 'International Tables Vol C Tables 4.2.6.8 and 6.1.1.4'
O O 0.0106 0.0060 'International Tables Vol C Tables 4.2.6.8 and 6.1.1.4'
N N 0.0061 0.0033 'International Tables Vol C Tables 4.2.6.8 and 6.1.1.4'
F F 0.0171 0.0103 'International Tables Vol C Tables 4.2.6.8 and 6.1.1.4'
B B 0.0013 0.0007 'International Tables Vol C Tables 4.2.6.8 and 6.1.1.4'
H H 0.0000 0.0000 'International Tables Vol C Tables 4.2.6.8 and 6.1.1.4'
C C 0.0033 0.0016 'International Tables Vol C Tables 4.2.6.8 and 6.1.1.4'

loop_
_geom_angle_atom_site_label_1
_geom_angle_atom_site_label_2
_geom_angle_atom_site_label_3
_geom_angle
_geom_angle_site_symmetry_1
_geom_angle_site_symmetry_3
_geom_angle_publ_flag
N121 PD112 C1172 178.6(7) . . yes
N121 PD112 C1182 140.6(5) . . yes
N121 PD112 C1192 109.0(4) . . yes
C1172 PD112 C1182 40.6(8) . . yes
C1172 PD112 C1192 72.4(8) . . yes
C1182 PD112 C1192 34.8(5) . . yes
C1182 PD112 H1192 53.21 . . no
N121 PD112 H1192 101.53 . . no
C1172 PD112 H1192 79.78 . . no
C1192 PD112 H1192 26.29 . . no
C1192 O112 C1202 146.3(19) . . yes
C1131 N111 C11 130.1(6) . . yes
PD112 N121 C1151 117.4(4) . . yes
PD112 N121 C11 115.5(3) . 7_565 yes
C1151 N121 C11 127.1(5) . 7_565 yes
N111 C1131 C1151 116.9(6) . . yes
C1141 C1131 C1151 119.4(6) . . no
N111 C1131 C1141 123.7(7) . . yes
C1131 C1151 C1161 114.0(7) . . no
N121 C1151 C1131 113.8(5) . . yes
N121 C1151 C1161 132.1(7) . . yes
PD112 C1172 C1182 63.8(9) . . yes
PD112 C1182 C1192 73.6(9) . . yes
C1172 C1182 C1192 137.2(16) . . no
PD112 C1182 C1172 75.6(10) . . yes
PD112 C1192 O112 126.9(13) . . yes
PD112 C1192 C1182 71.6(9) . . yes
O112 C1192 C1182 141.0(17) . . yes
N121 C11 C12 116.2(4) 7_565 . yes
N121 C11 C16 118.1(4) 7_565 . yes
C12 C11 C16 123.6(4) . . no
N111 C11 C12 118.4(4) . . yes
N111 C11 C16 116.7(4) . . yes
C13 C12 C17 122.2(3) . . no
C11 C12 C13 116.1(3) . . no
C11 C12 C17 121.8(4) . . no
C12 C13 C14 121.5(4) . . no
C13 C14 C15 120.5(4) . . no
C14 C15 C16 121.4(4) . . no
C11 C16 C15 116.9(4) . . no
C11 C16 C110 121.7(4) . . no
C15 C16 C110 121.3(3) . . no
C12 C17 C18 110.9(4) . . no
C12 C17 C19 113.6(4) . . no
C18 C17 C19 109.5(4) . . no
C1131 C1141 H11421 101.36 . . no
C1131 C1141 H11431 114.59 . . no
C1131 C1141 H11411 106.63 . . no
H11411 C1141 H11421 111.86 . . no
H11411 C1141 H11431 113.54 . . no
H11421 C1141 H11431 108.27 . . no
C1151 C1161 H11631 116.09 . . no
H11611 C1161 H11621 109.13 . . no
H11611 C1161 H11631 108.21 . . no
C1151 C1161 H11611 106.88 . . no
C1151 C1161 H11621 108.67 . . no
H11621 C1161 H11631 107.73 . . no
H1172 C1172 H1172' 114.47 . . no
PD112 C1172 H1172' 117.35 . . no
C1182 C1172 H1172' 117.29 . . no
PD112 C1172 H1172 117.39 . . no
C1182 C1172 H1172 117.38 . . no
PD112 C1182 H1182 136.60 . . no
C1172 C1182 H1182 111.44 . . no
C1192 C1182 H1182 111.42 . . no
PD112 C1192 H1192 64.90 . . no
C1182 C1192 H1192 109.49 . . no
O112 C1192 H1192 109.49 . . no
O112 C1202 H1202" 109.47 . . no
H1202 C1202 H1202' 109.45 . . no
O112 C1202 H1202' 109.37 . . no
O112 C1202 H1202 109.54 . . no
H1202 C1202 H1202" 109.56 . . no
H1202' C1202 H1202" 109.43 . . no
C111 C110 C112 111.2(4) . . no
C16 C110 C111 110.3(4) . . no
C16 C110 C112 112.9(4) . . no
C12 C13 H13 119.19 . . no
C14 C13 H13 119.27 . . no
C13 C14 H14 119.78 . . no
C15 C14 H14 119.74 . . no
C14 C15 H15 119.36 . . no
C16 C15 H15 119.28 . . no
C12 C17 H17 107.52 . . no
C18 C17 H17 107.57 . . no
C19 C17 H17 107.53 . . no
C17 C18 H18 109.50 . . no
C17 C18 H18' 109.54 . . no
C17 C18 H18" 109.43 . . no
H18 C18 H18' 109.52 . . no
H18 C18 H18" 109.35 . . no
H18' C18 H18" 109.49 . . no
C17 C19 H19 109.54 . . no
C17 C19 H19' 109.57 . . no
C17 C19 H19" 109.49 . . no
H19 C19 H19' 109.42 . . no
H19 C19 H19" 109.37 . . no
H19' C19 H19" 109.44 . . no
C16 C110 H110 107.47 . . no
C111 C110 H110 107.33 . . no
C112 C110 H110 107.43 . . no
C110 C111 H111' 109.51 . . no
C110 C111 H111" 109.52 . . no
C110 C111 H111 109.52 . . no
H111' C111 H111" 109.44 . . no
H111' C111 H111 109.40 . . no
H111" C111 H111 109.44 . . no
C110 C112 H112' 109.46 . . no
C110 C112 H112" 109.50 . . no
C110 C112 H112 109.47 . . no
H112' C112 H112" 109.48 . . no
H112' C112 H112 109.48 . . no
H112" C112 H112 109.44 . . no
C22 C21 C26 116.0(3) . . no
C22 C21 B2 123.6(3) . . yes
C26 C21 B2 120.2(3) . . yes
C21 C22 C23 121.7(4) . . no
C22 C23 C24 121.1(5) . . no
C22 C23 C27 120.4(4) . . no
C24 C23 C27 118.4(5) . . no
C23 C24 C25 118.2(5) . . no
C24 C25 C26 121.3(4) . . no
C24 C25 C28 120.3(4) . . no
C26 C25 C28 118.4(4) . . no
C21 C26 C25 121.7(3) . . no
F214 C27 F224 104.0(9) . . yes
F214 C27 F234 107.3(9) . . yes
F214 C27 C23 110.1(6) . . yes
F224 C27 F234 104.3(12) . . yes
F224 C27 C23 111.8(7) . . yes
F234 C27 C23 118.3(9) . . yes
F213 C27 C23 119.8(8) . . yes
F223 C27 C23 110.8(6) . . yes
F233 C27 C23 108.1(6) . . yes
F213 C27 F223 106.8(8) . . yes
F213 C27 F233 105.8(8) . . yes
F223 C27 F233 104.4(7) . . yes
F244 C28 F254 102.0(5) . . yes
F244 C28 F264 99.5(4) . . yes
F244 C28 C25 103.4(5) . . yes
F254 C28 F264 128.3(7) . . yes
F254 C28 C25 110.8(4) . . yes
F264 C28 C25 109.0(4) . . yes
F243 C28 C25 120.4(8) . . yes
F253 C28 C25 115.5(7) . . yes
F263 C28 C25 113.7(5) . . yes
F243 C28 F253 108.5(9) . . yes
F243 C28 F263 101.1(9) . . yes
F253 C28 F263 93.4(7) . . yes
C210 C29 C214 115.6(3) . . no
C210 C29 B2 120.9(2) . . yes
C214 C29 B2 123.4(2) . . yes
C21 C22 H22 119.17 . . no
C23 C22 H22 119.14 . . no
C23 C24 H24 120.91 . . no
C25 C24 H24 120.88 . . no
C25 C26 H26 119.17 . . no
C21 C26 H26 119.17 . . no
C29 C210 C211 122.4(3) . . no
C212 C211 C215 120.3(4) . . no
C210 C211 C212 120.9(4) . . no
C210 C211 C215 118.9(3) . . no
C211 C212 C213 118.1(3) . . no
C214 C213 C216 119.0(3) . . no
C212 C213 C214 120.7(3) . . no
C212 C213 C216 120.3(3) . . no
C29 C214 C213 122.3(3) . . no
F273 C215 C211 106.4(6) . . yes
F283 C215 C211 116.4(8) . . yes
F294 C215 C211 111.8(4) . . yes
F273 C215 F283 103.3(9) . . yes
F273 C215 F293 102.8(8) . . yes
F283 C215 F293 110.9(10) . . yes
F284 C215 F294 104.8(7) . . yes
F284 C215 C211 110.8(8) . . yes
F274 C215 F294 106.9(6) . . yes
F293 C215 C211 115.3(6) . . yes
F274 C215 F284 106.7(9) . . yes
F274 C215 C211 115.1(6) . . yes
F2104 C216 C213 116.4(6) . . yes
F2104 C216 F2114 105.7(8) . . yes
F2104 C216 F2124 103.3(8) . . yes
F2103 C216 F2113 105.4(8) . . yes
F2103 C216 F2123 109.2(7) . . yes
F2113 C216 F2123 107.4(9) . . yes
F2114 C216 C213 116.4(5) . . yes
F2124 C216 C213 109.9(6) . . yes
F2103 C216 C213 112.3(5) . . yes
F2113 C216 C213 107.3(5) . . yes
F2123 C216 C213 114.7(4) . . yes
F2114 C216 F2124 103.6(9) . . yes
C29 C210 H210 118.82 . . no
C211 C210 H210 118.82 . . no
C211 C212 H212 120.96 . . no
C213 C212 H212 120.91 . . no
C213 C214 H214 118.83 . . no
C29 C214 H214 118.85 . . no
C21 B2 C29 103.83(15) 2_655 2_655 yes
C21 B2 C29 112.75(14) 2_655 . yes
C29 B2 C29 110.2(3) . 2_655 yes
C21 B2 C29 103.83(15) . . yes
C21 B2 C21 113.7(3) . 2_655 yes
C21 B2 C29 112.75(14) . 2_655 yes

loop_
_geom_bond_atom_site_label_1
_geom_bond_atom_site_label_2
_geom_bond_distance
_geom_bond_site_symmetry_2
_geom_bond_publ_flag
PD112 N121 2.129(5) . yes
PD112 C1172 2.29(2) . yes
PD112 C1182 2.119(14) . yes
PD112 C1192 2.142(14) . yes
PD112 H1192 1.9403 . no
F2103 C216 1.283(12) . yes
F2104 C216 1.290(11) . yes
F2113 C216 1.335(10) . yes
F2114 C216 1.308(14) . yes
F2123 C216 1.266(7) . yes
F2124 C216 1.346(15) . yes
F213 C27 1.307(13) . yes
F214 C27 1.310(9) . yes
F223 C27 1.313(11) . yes
F224 C27 1.347(14) . yes
F233 C27 1.353(13) . yes
F234 C27 1.306(15) . yes
F243 C28 1.232(11) . yes
F244 C28 1.436(9) . yes
F253 C28 1.309(15) . yes
F254 C28 1.210(8) . yes
F263 C28 1.481(11) . yes
F264 C28 1.235(7) . yes
F273 C215 1.380(12) . yes
F274 C215 1.304(9) . yes
F283 C215 1.287(16) . yes
F284 C215 1.321(14) . yes
F293 C215 1.297(13) . yes
F294 C215 1.354(8) . yes
O112 C1192 1.20(2) . yes
O112 C1202 1.23(2) . yes
N111 C1131 1.282(7) . yes
N111 C11 1.445(7) . yes
N121 C11 1.513(7) 7_565 yes
N121 C1151 1.281(9) . yes
C1131 C1141 1.513(13) . no
C1131 C1151 1.523(9) . no
C1151 C1161 1.512(11) . no
C1172 C1182 1.54(3) . no
C1182 C1192 1.27(2) . no
C11 C16 1.394(5) . no
C11 C12 1.407(5) . no
C12 C17 1.522(5) . no
C12 C13 1.387(6) . no
C13 C14 1.369(6) . no
C14 C15 1.380(6) . no
C15 C16 1.372(6) . no
C16 C110 1.518(5) . no
C17 C19 1.516(7) . no
C17 C18 1.526(7) . no
C1141 H11411 0.9542 . no
C1141 H11421 1.0168 . no
C1141 H11431 0.9879 . no
C1161 H11631 0.9866 . no
C1161 H11611 0.9991 . no
C1161 H11621 1.0052 . no
C1172 H1172' 0.9900 . no
C1172 H1172 0.9895 . no
C1182 H1182 0.9493 . no
C1192 H1192 0.9489 . no
C1202 H1202' 0.9809 . no
C1202 H1202 0.9794 . no
C1202 H1202" 0.9795 . no
C110 C111 1.520(8) . no
C110 C112 1.520(7) . no
C13 H13 0.9499 . no
C14 H14 0.9500 . no
C15 H15 0.9501 . no
C17 H17 0.9991 . no
C18 H18" 0.9810 . no
C18 H18' 0.9790 . no
C18 H18 0.9805 . no
C19 H19" 0.9805 . no
C19 H19 0.9808 . no
C19 H19' 0.9800 . no
C110 H110 1.0002 . no
C111 H111 0.9806 . no
C111 H111" 0.9800 . no
C111 H111' 0.9804 . no
C112 H112" 0.9801 . no
C112 H112 0.9802 . no
C112 H112' 0.9797 . no
C21 C26 1.403(5) . no
C21 B2 1.635(4) . yes
C21 C22 1.391(5) . no
C22 C23 1.392(6) . no
C23 C24 1.383(6) . no
C23 C27 1.490(7) . no
C24 C25 1.361(8) . no
C25 C28 1.508(6) . no
C25 C26 1.394(6) . no
C29 C214 1.395(4) . no
C29 C210 1.400(4) . no
C29 B2 1.636(4) . yes
C22 H22 0.9502 . no
C24 H24 0.9491 . no
C26 H26 0.9500 . no
C210 C211 1.388(5) . no
C211 C212 1.381(5) . no
C211 C215 1.501(6) . no
C212 C213 1.385(5) . no
C213 C214 1.392(4) . no
C213 C216 1.492(4) . no
C210 H210 0.9500 . no
C212 H212 0.9498 . no
C214 H214 0.9501 . no

loop_
_geom_contact_atom_site_label_1
_geom_contact_atom_site_label_2
_geom_contact_distance
_geom_contact_site_symmetry_2
_geom_contact_publ_flag
PD112 C11 3.010(5) . no
PD112 C12 3.700(4) . no
PD112 C16 3.919(4) . no
PD112 C17 3.650(5) . no
PD112 C18 4.180(7) . no
PD112 C110 4.081(4) . no
PD112 C111 4.156(7) . no
PD112 C18 3.911(7) 7_565 no
PD112 C110 3.643(4) 7_565 no
PD112 H111' 3.4058 . no
PD112 H110 3.5808 . no
PD112 H17 2.8830 . no
PD112 H18" 3.6934 . no
PD112 H18" 2.9945 7_565 no
PD112 H110 2.7692 7_565 no
F2103 C212 3.312(12) 3_666 no
F2103 F2103 3.017(16) 3_666 no
F2104 C18 3.094(12) 2_655 no
F2104 F244 3.103(13) 8_555 no
F2113 C111 3.235(11) 8_565 no
F2113 F243 2.832(16) 8_555 no
F2114 F244 2.972(8) 8_555 no
F2123 C1202 3.27(2) 6_545 no
F2103 H1202" 2.5533 6_545 no
F2103 H212 2.3871 . no
F2103 H212 2.3968 3_666 no
F2104 H212 2.7677 3_666 no
F2104 H212 2.5591 . no
F2113 H111' 2.7273 8_565 no
F2114 H214 2.5140 . no
F2114 H111" 2.8574 2_645 no
F2123 H15 2.5640 2_645 no
F2123 H214 2.6289 . no
F2123 H1202" 2.7553 6_545 no
F2123 H112 2.8130 2_645 no
F2124 H18 2.7568 4_565 no
F233 F253 2.888(16) 6_545 no
F234 F254 2.718(17) 6_545 no
F234 C19 3.368(17) 7_555 no
F243 F2113 2.832(16) 8_454 no
F244 F2114 2.972(8) 8_454 no
F244 F294 3.119(10) 6_545 no
F244 F274 3.090(11) 6_545 no
F244 F2104 3.103(13) 8_454 no
F253 F293 2.66(2) 6_545 no
F253 F233 2.888(16) 6_555 no
F254 F234 2.718(17) 6_555 no
F264 C111 3.312(8) 7_565 no
F274 F244 3.090(11) 6_555 no
F293 C1202 2.94(2) 8_565 no
F293 F253 2.66(2) 6_555 no
F294 F244 3.119(10) 6_555 no
F213 H22 2.5420 . no
F214 H14 2.7870 4_565 no
F214 H112' 2.7610 2_645 no
F214 H22 2.3821 . no
F223 H24 2.8521 . no
F233 H24 2.5748 . no
F233 H19" 2.7404 7_555 no
F234 H19" 2.4840 7_555 no
F234 H24 2.6089 . no
F243 H111 2.7037 1_545 no
F244 H24 2.2658 . no
F263 H1172 2.7634 7_565 no
F263 H26 2.3723 . no
F263 H11631 2.7332 . no
F264 H111" 2.6002 7_565 no
F264 H26 2.5920 . no
F273 H1172' 2.8578 7_565 no
F273 H210 2.6652 . no
F274 H24 2.7547 6_555 no
F283 H210 2.8125 . no
F284 H210 2.5410 . no
F293 H212 2.4645 . no
F293 H1202' 2.7645 8_565 no
F293 H1202" 2.4306 8_565 no
F294 H212 2.4391 . no
O112 C16 3.351(19) 7_565 no
O112 C11 3.296(17) 7_565 no
N111 N121 2.620(8) . no
N111 C18 3.119(8) . no
N111 C1172 3.44(2) . no
N121 N111 2.620(8) . no
N121 C18 3.395(8) 7_565 no
N111 H17 2.7315 . no
N111 H110 2.3758 . no
N111 H18" 2.4885 . no
N121 H17 2.5405 7_565 no
N121 H110 2.5242 7_565 no
N121 H18" 2.8806 7_565 no
C1131 C18 3.433(9) . no
C1131 C110 3.242(6) . no
C1141 C110 3.481(13) . no
C1141 C16 3.354(14) . no
C1151 C17 3.324(8) 7_565 no
C1161 C12 3.528(12) 7_565 no
C1172 C1192 2.62(3) . no
C1172 C11 3.33(3) . no
C1172 C12 3.53(3) . no
C1172 N111 3.44(2) . no
C1182 O112 2.33(2) . no
C1192 C11 3.540(15) 7_565 no
C1192 C212 3.517(16) 8_464 no
C1192 C1172 2.62(3) . no
C1202 C11 3.331(17) 7_565 no
C1202 C16 3.343(16) 7_565 no
C11 PD112 3.010(5) . no
C11 C1202 3.331(17) 7_565 no
C11 O112 3.296(17) 7_565 no
C11 C1172 3.33(3) . no
C12 C1172 3.53(3) . no
C12 C1161 3.528(12) 7_565 no
C12 PD112 3.700(4) . no
C16 C1141 3.354(14) . no
C16 O112 3.351(19) 7_565 no
C16 C1202 3.343(16) 7_565 no
C16 PD112 3.919(4) . no
C17 PD112 3.650(5) . no
C17 C1151 3.324(8) 7_565 no
C18 PD112 4.180(7) . no
C18 N121 3.395(8) 7_565 no
C18 N111 3.119(8) . no
C18 PD112 3.911(7) 7_565 no
C18 F2104 3.094(12) 2_655 no
C18 C1131 3.433(9) . no
C19 F234 3.368(17) 7_555 no
C22 C22 3.136(6) 2_655 no
C26 C210 3.464(4) . no
C26 C214 3.164(5) 2_655 no
C1131 H110 2.4947 . no
C1131 H18" 2.5560 . no
C1141 H18" 3.0213 . no
C1141 H11611 2.7653 . no
C1141 H110 2.8982 . no
C1141 H11621 2.7110 . no
C1151 H111' 2.9472 7_565 no
C1151 H17 2.6190 7_565 no
C1161 H11421 2.7033 . no
C1161 H11411 2.7366 . no
C1161 H17 2.9268 7_565 no
C1172 H1182 2.0808 . no
C1172 H17 2.8692 . no
C1172 H1192 2.7251 . no
C1182 H1172' 2.1766 . no
C1182 H1192 1.8252 . no
C1182 H1172 2.1771 . no
C1192 H1182 1.8462 . no
C1192 H1172 3.0675 . no
C1202 H14 2.9926 5_445 no
C110 PD112 4.081(4) . no
C110 PD112 3.644(4) 7_565 no
C110 C1131 3.242(6) . no
C110 C1141 3.481(13) . no
C11 H18" 2.9628 . no
C111 F264 3.312(8) 7_565 no
C11 H1202 2.5541 7_565 no
C11 H11631 2.9620 7_565 no
C111 F2113 3.235(11) 8_464 no
C11 H11431 2.7275 . no
C111 PD112 4.156(7) . no
C12 H1202 2.7845 7_565 no
C12 H11631 3.0830 7_565 no
C13 H19 2.7785 . no
C13 H19' 2.8732 . no
C13 H1202 2.9578 7_565 no
C14 H1202' 3.0304 5_555 no
C14 H1202 2.9957 7_565 no
C15 H111" 3.0689 . no
C15 H1202 2.8357 7_565 no
C15 H112 2.7919 . no
C15 H112' 3.0428 . no
C16 H1202 2.6223 7_565 no
C16 H11431 2.8720 . no
C17 H1172' 3.0217 . no
C19 H13 2.5518 . no
C21 H214 2.7733 2_655 no
C21 H22 2.8049 2_655 no
C22 H112" 2.9712 1_545 no
C22 H22 2.6536 2_655 no
C23 H112" 2.9686 1_545 no
C26 H214 2.7255 2_655 no
C29 H26 2.7741 2_655 no
C29 H210 2.7346 2_655 no
C210 C26 3.464(4) . no
C210 C210 3.194(5) 2_655 no
C112 H15 2.6957 . no
C212 C1192 3.517(16) 8_565 no
C212 F2103 3.312(12) 3_666 no
C214 C26 3.164(5) 2_655 no
C210 H210 2.8543 2_655 no
C212 H18 2.9809 4_565 no
C212 H11421 2.8821 2_655 no
C214 H26 2.7659 2_655 no
H111' PD112 3.4058 . no
H111' F2113 2.7273 8_464 no
H111' C1151 2.9472 7_565 no
H111" C15 3.0689 . no
H111" H112 2.5148 . no
H111" F264 2.6002 7_565 no
H111" F2114 2.8574 2_665 no
H112' C15 3.0428 . no
H112' F214 2.7610 2_665 no
H112" C23 2.9686 1_565 no
H112" C22 2.9712 1_565 no
H112" H111 2.5392 . no
H1172' H17 2.3677 . no
H1172' C17 3.0217 . no
H1192 C1182 1.8252 . no
H1192 H18" 2.3036 7_565 no
H1192 O112 1.7587 . no
H1192 C1172 2.7251 . no
H1202 C12 2.7845 7_565 no
H1202 C11 2.5541 7_565 no
H1202 C14 2.9957 7_565 no
H1202 C15 2.8357 7_565 no
H1202 C13 2.9578 7_565 no
H1202 C16 2.6223 7_565 no
H1202' H14 2.1984 5_445 no
H1202' C14 3.0304 5_445 no
H1202" H212 2.4686 8_464 no
H11411 H11621 2.2414 . no
H11411 C1161 2.7366 . no
H13 H19' 2.5005 . no
H13 H19 2.1925 . no
H13 C19 2.5518 . no
H11421 C1161 2.7033 . no
H11421 H11611 2.2414 . no
H11421 C212 2.8821 2_655 no
H14 H1202' 2.1984 5_555 no
H14 F214 2.7870 4_564 no
H14 C1202 2.9926 5_555 no
H11431 C11 2.7275 . no
H11431 C16 2.8720 . no
H15 C112 2.6957 . no
H15 H112 2.2258 . no
H15 F2123 2.5640 2_665 no
H11611 H11421 2.2414 . no
H11611 C1141 2.7653 . no
H11621 C1141 2.7110 . no
H11621 H11411 2.2414 . no
H17 N111 2.7315 . no
H17 PD112 2.8830 . no
H17 N121 2.5405 7_565 no
H17 C1151 2.6190 7_565 no
H17 C1161 2.9268 7_565 no
H17 H1172' 2.3677 . no
H17 C1172 2.8692 . no
H11631 C11 2.9620 7_565 no
H11631 F263 2.7332 . no
H11631 C12 3.0830 7_565 no
H18 H19 2.5422 . no
H18 C212 2.9809 4_564 no
H18 F2124 2.7568 4_564 no
H18' H19" 2.4368 . no
H18" N111 2.4885 . no
H18" C1131 2.5560 . no
H18" PD112 3.6934 . no
H18" C11 2.9628 . no
H18" PD112 2.9945 7_565 no
H18" N121 2.8806 7_565 no
H18" H1192 2.3036 7_565 no
H18" C1141 3.0213 . no
H19 C13 2.7785 . no
H19 H13 2.1925 . no
H19 H18 2.5422 . no
H19' C13 2.8732 . no
H19' H13 2.5005 . no
H19" H18' 2.4368 . no
H19" F234 2.4840 7_555 no
H19" F233 2.7404 7_555 no
H22 C22 2.6536 2_655 no
H22 H22 2.3289 2_655 no
H22 F213 2.5420 . no
H22 C21 2.8049 2_655 no
H22 F214 2.3821 . no
H24 F244 2.2658 . no
H24 F234 2.6089 . no
H24 F274 2.7547 6_545 no
H24 F223 2.8521 . no
H24 F233 2.5748 . no
H26 C214 2.7659 2_655 no
H26 F264 2.5920 . no
H26 F263 2.3723 . no
H26 C29 2.7741 2_655 no
H26 H214 2.5280 2_655 no
H110 C1131 2.4947 . no
H110 PD112 2.7692 7_565 no
H110 N121 2.5242 7_565 no
H110 C1141 2.8982 . no
H110 N111 2.3758 . no
H110 PD112 3.5808 . no
H111 F243 2.7037 1_565 no
H111 H112" 2.5392 . no
H112 H111" 2.5148 . no
H112 C15 2.7919 . no
H112 F2123 2.8130 2_665 no
H112 H15 2.2258 . no
H112 H214 2.4586 2_665 no
H210 F283 2.8125 . no
H210 F284 2.5410 . no
H210 F273 2.6652 . no
H210 C210 2.8543 2_655 no
H210 C29 2.7346 2_655 no
H212 F294 2.4391 . no
H212 F2103 2.3871 . no
H212 F2104 2.7677 3_666 no
H212 F2103 2.3968 3_666 no
H212 F293 2.4645 . no
H212 F2104 2.5591 . no
H212 H1202" 2.4686 8_565 no
H214 F2123 2.6289 . no
H214 C21 2.7733 2_655 no
H214 H26 2.5280 2_655 no
H214 H112 2.4586 2_645 no
H214 C26 2.7255 2_655 no
H214 F2114 2.5140 . no

loop_
_geom_hbond_atom_site_label_D
_geom_hbond_atom_site_label_H
_geom_hbond_atom_site_label_A
_geom_hbond_distance_DH
_geom_hbond_distance_HA
_geom_hbond_distance_DA
_geom_hbond_angle_DHA
_geom_hbond_site_symmetry_A
_geom_hbond_publ_flag
C17 H17 N121 1.0000 2.5400 2.905(6) 101.00 7_565 yes
C18 H18" N111 0.9800 2.4900 3.119(8) 122.00 . yes
C19 H19" F234 0.9800 2.4800 3.368(17) 150.00 7_555 yes
C110 H110 N111 1.0000 2.3800 2.863(6) 109.00 . yes
C110 H110 N121 1.0000 2.5200 2.925(6) 104.00 7_565 yes

loop_
_geom_torsion_atom_site_label_1
_geom_torsion_atom_site_label_2
_geom_torsion_atom_site_label_3
_geom_torsion_atom_site_label_4
_geom_torsion
_geom_torsion_site_symmetry_1
_geom_torsion_site_symmetry_4
_geom_torsion_publ_flag
C1182 PD112 N121 C1151 164.5(9) . . no
C1182 PD112 N121 C11 -14.3(9) . 7_565 no
C1192 PD112 N121 C1151 -177.3(6) . . no
C1192 PD112 N121 C11 3.9(6) . 7_565 no
C1192 PD112 C1172 C1182 -17.5(10) . . no
N121 PD112 C1182 C1172 -179.0(9) . . no
N121 PD112 C1182 C1192 31.2(17) . . no
C1172 PD112 C1182 C1192 -149.8(18) . . no
C1192 PD112 C1182 C1172 149.8(18) . . no
N121 PD112 C1192 O112 -18.9(17) . . no
N121 PD112 C1192 C1182 -159.7(12) . . no
C1172 PD112 C1192 O112 160.8(17) . . no
C1172 PD112 C1192 C1182 20.1(13) . . no
C1182 PD112 C1192 O112 141(2) . . no
C1202 O112 C1192 H1192 19.49 . . no
C1192 O112 C1202 H1202" 37.81 . . no
C1192 O112 C1202 H1202 -82.35 . . no
C1192 O112 C1202 H1202' 157.69 . . no
N111 C1131 C1151 C1161 177.8(6) . . no
C1141 C1131 C1151 N121 176.0(7) . . no
N111 C1131 C1151 N121 -3.2(8) . . no
C1141 C1131 C1151 C1161 -3.0(10) . . no
PD112 C1172 C1182 C1192 45(2) . . no
C1172 C1182 C1192 PD112 -46(2) . . no
PD112 C1182 C1192 O112 -126(3) . . no
C1172 C1182 C1192 O112 -172(2) . . no
C12 C11 C16 C15 -0.3(6) . . no
C12 C11 C16 C110 178.0(4) . . no
N111 C11 C16 C15 166.2(4) . . no
N111 C11 C16 C110 -15.5(6) . . no
N111 C11 C12 C13 -164.7(4) . . no
N111 C11 C12 C17 13.3(6) . . no
C16 C11 C12 C13 1.6(6) . . no
C16 C11 C12 C17 179.6(4) . . no
N121 C11 C12 C13 164.7(4) 7_565 . no
N121 C11 C12 C17 -17.3(6) 7_565 . no
N121 C11 C16 C15 -163.1(4) 7_565 . no
N121 C11 C16 C110 15.2(6) 7_565 . no
C17 C12 C13 C14 -179.9(4) . . no
C13 C12 C17 C18 104.4(5) . . no
C11 C12 C17 C18 -73.4(6) . . no
C11 C12 C17 C19 162.8(4) . . no
C11 C12 C13 C14 -2.0(6) . . no
C13 C12 C17 C19 -19.4(6) . . no
C12 C13 C14 C15 1.0(7) . . no
C13 C14 C15 C16 0.5(7) . . no
C14 C15 C16 C110 -179.1(4) . . no
C14 C15 C16 C11 -0.8(6) . . no
C11 C16 C110 C112 140.7(4) . . no
C15 C16 C110 C112 -41.0(5) . . no
C15 C16 C110 C111 84.0(5) . . no
C11 C16 C110 C111 -94.2(5) . . no
C16 C110 C111 H111' 55.27 . . no
C16 C110 C111 H111" -64.75 . . no
C16 C110 C111 H111 175.24 . . no
C112 C110 C111 H111' -178.73 . . no
C112 C110 C111 H111" 61.26 . . no
C112 C110 C111 H111 -58.76 . . no
H110 C110 C111 H111' -61.50 . . no
H110 C110 C111 H111" 178.49 . . no
H110 C110 C111 H111 58.47 . . no
C16 C110 C112 H112' -52.69 . . no
C16 C110 C112 H112" -172.71 . . no
C16 C110 C112 H112 67.31 . . no
C111 C110 C112 H112' -177.23 . . no
C111 C110 C112 H112" 62.76 . . no
C111 C110 C112 H112 -57.22 . . no
H110 C110 C112 H112' 65.61 . . no
H110 C110 C112 H112" -54.41 . . no
H110 C110 C112 H112 -174.39 . . no
C26 C21 C22 C23 2.4(5) . . no
B2 C21 C22 C23 176.8(3) . . no
C22 C21 C26 C25 -1.1(5) . . no
B2 C21 C26 C25 -175.8(3) . . no
C22 C21 B2 C29 -93.5(3) . . no
C22 C21 B2 C21 29.4(3) . 2_655 no
C22 C21 B2 C29 147.2(3) . 2_655 no
C26 C21 B2 C29 80.8(3) . . no
C26 C21 B2 C21 -156.4(2) . 2_655 no
C26 C21 B2 C29 -38.5(3) . 2_655 no
C21 C22 C23 C24 -1.5(6) . . no
C21 C22 C23 C27 175.3(4) . . no
C22 C23 C24 C25 -0.7(6) . . no
C27 C23 C24 C25 -177.5(4) . . no
C22 C23 C27 F214 24.0(7) . . no
C22 C23 C27 F224 -91.1(10) . . no
C22 C23 C27 F234 147.7(9) . . no
C24 C23 C27 F214 -159.2(6) . . no
C24 C23 C27 F224 85.8(10) . . no
C24 C23 C27 F234 -35.4(10) . . no
C23 C24 C25 C26 1.9(6) . . no
C23 C24 C25 C28 -176.7(4) . . no
C24 C25 C26 C21 -1.0(6) . . no
C28 C25 C26 C21 177.6(3) . . no
C24 C25 C28 F244 -24.9(5) . . no
C24 C25 C28 F254 83.8(7) . . no
C24 C25 C28 F264 -130.0(5) . . no
C26 C25 C28 F244 156.5(4) . . no
C26 C25 C28 F254 -94.9(6) . . no
C26 C25 C28 F264 51.3(6) . . no
C210 C29 B2 C21 -81.4(3) . . no
C210 C29 B2 C21 155.1(3) . 2_655 no
C210 C29 B2 C29 39.6(3) . 2_655 no
C214 C29 B2 C21 93.4(3) . . no
C214 C29 B2 C21 -30.1(4) . 2_655 no
C214 C29 B2 C29 -145.6(3) . 2_655 no
C214 C29 C210 C211 -0.6(5) . . no
B2 C29 C210 C211 174.6(3) . . no
B2 C29 C214 C213 -175.2(3) . . no
C210 C29 C214 C213 -0.1(5) . . no
C29 C210 C211 C215 -179.9(4) . . no
C29 C210 C211 C212 0.9(6) . . no
C210 C211 C215 F284 -42.3(8) . . no
C210 C211 C212 C213 -0.5(6) . . no
C215 C211 C212 C213 -179.7(4) . . no
C212 C211 C215 F284 136.9(7) . . no
C212 C211 C215 F294 20.3(7) . . no
C210 C211 C215 F294 -158.9(5) . . no
C212 C211 C215 F274 -101.9(6) . . no
C210 C211 C215 F274 78.9(6) . . no
C211 C212 C213 C214 -0.2(6) . . no
C211 C212 C213 C216 178.3(4) . . no
C212 C213 C214 C29 0.5(5) . . no
C212 C213 C216 F2114 -151.1(8) . . no
C212 C213 C216 F2124 91.6(8) . . no
C214 C213 C216 F2114 27.4(8) . . no
C214 C213 C216 F2124 -90.0(8) . . no
C214 C213 C216 F2104 153.2(8) . . no
C216 C213 C214 C29 -178.0(3) . . no
C212 C213 C216 F2104 -25.3(9) . . no
